data_7134434
loop_
_publ_author_name
'Drushliak, Viktoriia'
'Szafra\'nski, Marek'

_publ_section_title
;
 Effect of pressure and temperature on the structure and optical
 properties of two-dimensional lead iodide perovskites
;
_journal_issue 44
_journal_name_full 'Chemical Communications'
_journal_page_first 8019
_journal_page_last 8022
_journal_paper_doi 10.1039/D5CC01232E
_journal_volume 61
_journal_year 2025
_chemical_formula_sum 'C H6 Cs I4 N3 Pb'
_chemical_formula_weight 907.79
_chemical_name_systematic 'Cesium guanidinium lead tetraiodide'
_space_group_crystal_system orthorhombic
_space_group_IT_number 58
_space_group_name_Hall '-P 2 2n'
_space_group_name_H-M_alt 'P n n m'
_atom_sites_solution_hydrogens geom
_atom_sites_solution_primary direct
_audit_creation_date 2024-10-23
_audit_creation_method
;
Olex2 1.5
(compiled 2023.03.06 svn.rbb2c1857 for OlexSys, GUI svn.r6748)
;
_audit_update_record
;
2025-03-03 deposited with the CCDC.	2025-04-23 downloaded from the CCDC.
;
_cell_angle_alpha 90
_cell_angle_beta 90
_cell_angle_gamma 90
_cell_formula_units_Z 8
_cell_length_a 18.5595(4)
_cell_length_b 12.7464(3)
_cell_length_c 12.2365(3)
_cell_measurement_reflns_used 4120
_cell_measurement_temperature 293(2)
_cell_measurement_theta_max 28.5290
_cell_measurement_theta_min 2.2160
_cell_volume 2894.75(12)
_computing_cell_refinement 'CrysAlisPro 1.171.39.46 (Rigaku OD, 2018)'
_computing_data_collection 'CrysAlisPro 1.171.39.46 (Rigaku OD, 2018)'
_computing_data_reduction 'CrysAlisPro 1.171.39.46 (Rigaku OD, 2018)'
_computing_molecular_graphics 'Olex2 1.5 (Dolomanov et al., 2009)'
_computing_publication_material 'Olex2 1.5 (Dolomanov et al., 2009)'
_computing_structure_refinement 'SHELXL 2018/3 (Sheldrick, 2015)'
_computing_structure_solution 'SHELXS  (Sheldrick, 2008)'
_diffrn_ambient_temperature 293(2)
_diffrn_detector 'CCD plate'
_diffrn_detector_area_resol_mean 10.3200
_diffrn_detector_type Atlas
_diffrn_measured_fraction_theta_full 0.999
_diffrn_measured_fraction_theta_max 0.905
_diffrn_measurement_details
;
List of Runs (angles in degrees, time in seconds):

  # Type    Start    End  Width  t~exp~   \w     \q     \k     \f   Frames
#--------------------------------------------------------------------------
  1  \w    -71.00  20.00   1.00   70.00    --  -19.52 101.00 -22.00   91
  2  \w    -94.00 -10.00   1.00   70.00    --  -19.52 139.00  45.00   84
  3  \w    -60.00  69.00   1.00   70.00    --  -19.52  57.00-180.00  129
;
_diffrn_measurement_device 'four-circle diffractometer'
_diffrn_measurement_device_type 'Xcalibur, Atlas, Gemini ultra'
_diffrn_measurement_method '\w scans'
_diffrn_orient_matrix_type 'CrysAlisPro convention (1999,Acta A55,543-557)'
_diffrn_orient_matrix_UB_11 -0.0368440000
_diffrn_orient_matrix_UB_12 0.0028202000
_diffrn_orient_matrix_UB_13 -0.0150232000
_diffrn_orient_matrix_UB_21 -0.0100350000
_diffrn_orient_matrix_UB_22 -0.0165254000
_diffrn_orient_matrix_UB_23 0.0532331000
_diffrn_orient_matrix_UB_31 -0.0011649000
_diffrn_orient_matrix_UB_32 0.0530769000
_diffrn_orient_matrix_UB_33 0.0173558000
_diffrn_radiation_monochromator graphite
_diffrn_radiation_probe x-ray
_diffrn_radiation_type 'Mo K\a'
_diffrn_radiation_wavelength 0.71073
_diffrn_reflns_av_R_equivalents 0.0489
_diffrn_reflns_av_unetI/netI 0.0349
_diffrn_reflns_Laue_measured_fraction_full 0.999
_diffrn_reflns_Laue_measured_fraction_max 0.905
_diffrn_reflns_limit_h_max 23
_diffrn_reflns_limit_h_min -23
_diffrn_reflns_limit_k_max 16
_diffrn_reflns_limit_k_min -10
_diffrn_reflns_limit_l_max 16
_diffrn_reflns_limit_l_min -10
_diffrn_reflns_number 15731
_diffrn_reflns_point_group_measured_fraction_full 0.999
_diffrn_reflns_point_group_measured_fraction_max 0.905
_diffrn_reflns_theta_full 25.242
_diffrn_reflns_theta_max 28.697
_diffrn_reflns_theta_min 1.938
_diffrn_source 'fine-focus sealed X-ray tube'
_diffrn_source_type 'Enhance (Mo) X-ray Source'
_exptl_absorpt_coefficient_mu 22.627
_exptl_absorpt_correction_T_max 0.598
_exptl_absorpt_correction_T_min 0.069
_exptl_absorpt_correction_type analytical
_exptl_absorpt_process_details
;
CrysAlisPro 1.171.39.46 (Rigaku Oxford Diffraction, 2018)
Analytical numeric absorption correction using a multifaceted crystal
			model based on expressions derived by R.C. Clark & J.S. Reid.
(Clark, R. C. & Reid, J. S. (1995). Acta Cryst. A51, 887-897)
Empirical absorption correction using spherical harmonics,
 implemented in SCALE3 ABSPACK scaling algorithm.
;
_exptl_crystal_colour red
_exptl_crystal_colour_primary red
_exptl_crystal_density_diffrn 4.166
_exptl_crystal_description plate
_exptl_crystal_F_000 3056
_exptl_crystal_size_max 0.18
_exptl_crystal_size_mid 0.05
_exptl_crystal_size_min 0.02
_refine_diff_density_max 2.405
_refine_diff_density_min -2.564
_refine_diff_density_rms 0.509
_refine_ls_extinction_method none
_refine_ls_goodness_of_fit_ref 1.105
_refine_ls_hydrogen_treatment constr
_refine_ls_matrix_type full
_refine_ls_number_parameters 97
_refine_ls_number_reflns 3543
_refine_ls_number_restraints 0
_refine_ls_restrained_S_all 1.105
_refine_ls_R_factor_all 0.0833
_refine_ls_R_factor_gt 0.0459
_refine_ls_shift/su_max 0.001
_refine_ls_shift/su_mean 0.000
_refine_ls_structure_factor_coef Fsqd
_refine_ls_weighting_details 'w=1/[\s^2^(Fo^2^)+(0.0678P)^2^+0.0411P] where P=(Fo^2^+2Fc^2^)/3'
_refine_ls_weighting_scheme calc
_refine_ls_wR_factor_gt 0.1210
_refine_ls_wR_factor_ref 0.1563
_reflns_Friedel_coverage 0.000
_reflns_number_gt 2039
_reflns_number_total 3543
_reflns_threshold_expression 'I > 2\s(I)'
_cod_data_source_file d5cc01232e2.cif
_cod_data_source_block CsGPbI4_atm
_cod_depositor_comments 'Adding full bibliography for 7134427--7134444.cif.'
_cod_original_cell_volume 2894.76(12)
_cod_database_code 7134434
_shelx_shelxl_version_number 2018/3
_shelx_space_group_comment
;
The symmetry employed for this shelxl refinement is uniquely defined
by the following loop, which should always be used as a source of
symmetry information in preference to the above space-group names.
They are only intended as comments.
;
_olex2_refinement_description
;
1. Fixed Uiso
 At 1.2 times of:
  All N(H,H) groups
2. Others
 Fixed Sof: H12A(0.5) H12B(0.5) H22A(0.5) H22B(0.5)
3.a X=CH2 refined with riding coordinates:
 N11(H11A,H11B), N12(H12A,H12B), N21(H21A,H21B), N22(H22A,H22B)
;
_olex2_submission_special_instructions 'No special instructions were received'
_oxdiff_exptl_absorpt_empirical_details
;
Empirical correction (ABSPACK) includes:
- Absorption correction using spherical harmonics
- Frame scaling
;
_oxdiff_exptl_absorpt_empirical_full_max 2.348
_oxdiff_exptl_absorpt_empirical_full_min 0.384

loop_
_space_group_symop_operation_xyz
'x, y, z'
'-x, -y, z'
'-x+1/2, y+1/2, -z+1/2'
'x+1/2, -y+1/2, -z+1/2'
'-x, -y, -z'
'x, y, -z'
'x-1/2, -y-1/2, z-1/2'
'-x-1/2, y-1/2, z-1/2'

loop_
_atom_site_label
_atom_site_type_symbol
_atom_site_fract_x
_atom_site_fract_y
_atom_site_fract_z
_atom_site_U_iso_or_equiv
_atom_site_adp_type
_atom_site_occupancy
_atom_site_site_symmetry_order
_atom_site_calc_flag
_atom_site_refinement_flags_posn
_atom_site_refinement_flags_adp
_atom_site_refinement_flags_occupancy
_atom_site_disorder_assembly
_atom_site_disorder_group
Pb1 Pb 0.25009(2) 0.87521(5) 0.25058(2) 0.02705(18) Uani 1 1 d . . . . .
Cs1 Cs 0.40243(8) 0.62541(10) 0.500000 0.0549(3) Uani 1 2 d S T P . .
I1 I 0.41761(4) 0.87769(7) 0.30631(7) 0.0439(2) Uani 1 1 d . . . . .
I2 I 0.08010(4) 0.87232(7) 0.19685(6) 0.0421(2) Uani 1 1 d . . . . .
Cs2 Cs 0.38723(8) 1.12471(9) 0.500000 0.0555(3) Uani 1 2 d S T P . .
I3 I 0.24940(4) 1.12513(7) 0.22321(10) 0.0477(3) Uani 1 1 d . . . . .
I4A I 0.21815(7) 0.91177(12) 0.500000 0.0576(4) Uani 1 2 d S T P . .
I5B I 0.28074(7) 0.84005(13) 0.000000 0.0615(4) Uani 1 2 d S T P . .
C1 C -0.0442(9) 0.8740(14) 0.500000 0.035(3) Uiso 1 2 d S . P . .
N11 N -0.0772(5) 0.8744(7) 0.4060(9) 0.047(3) Uani 1 1 d . . . . .
H11A H -0.123549 0.874842 0.403703 0.056 Uiso 1 1 calc R U . . .
H11B H -0.052752 0.874110 0.346367 0.056 Uiso 1 1 calc R U . . .
N12 N 0.0279(7) 0.8837(10) 0.500000 0.043(3) Uani 1 2 d S T P . .
H12A H 0.050741 0.889926 0.439220 0.052 Uiso 0.5 1 calc R U P . .
H12B H 0.051133 0.883765 0.560780 0.052 Uiso 0.5 1 calc R U P . .
C2 C 0.4578(9) 0.1255(15) 0.000000 0.035(3) Uiso 1 2 d S . P . .
N21 N 0.4257(7) 0.1260(8) 0.0949(11) 0.075(4) Uani 1 1 d . . . . .
H21A H 0.379381 0.126596 0.098402 0.091 Uiso 1 1 calc R U . . .
H21B H 0.450779 0.125616 0.153994 0.091 Uiso 1 1 calc R U . . .
N22 N 0.5282(8) 0.1160(11) 0.000000 0.054(4) Uani 1 2 d S T P . .
H22A H 0.551123 0.110463 0.060811 0.064 Uiso 0.5 1 calc R U P . .
H22B H 0.551437 0.115400 -0.060811 0.064 Uiso 0.5 1 calc R U P . .

loop_
_atom_site_aniso_label
_atom_site_aniso_U_11
_atom_site_aniso_U_22
_atom_site_aniso_U_33
_atom_site_aniso_U_23
_atom_site_aniso_U_13
_atom_site_aniso_U_12
Pb1 0.0325(3) 0.0227(3) 0.0259(3) -0.00047(11) 0.00115(15) -0.00015(13)
Cs1 0.0661(8) 0.0558(7) 0.0429(6) 0.000 0.000 0.0018(7)
I1 0.0335(4) 0.0485(5) 0.0497(5) 0.0000(5) 0.0008(3) 0.0000(5)
I2 0.0333(4) 0.0490(5) 0.0440(5) -0.0025(4) -0.0006(3) -0.0004(5)
Cs2 0.0730(9) 0.0413(6) 0.0523(7) 0.000 0.000 -0.0014(7)
I3 0.0488(5) 0.0204(4) 0.0738(6) -0.0004(5) 0.0011(4) -0.0005(3)
I4A 0.0433(7) 0.1080(11) 0.0215(5) 0.000 0.000 0.0045(7)
I5B 0.0502(7) 0.1126(12) 0.0217(6) 0.000 0.000 0.0083(7)
N11 0.041(6) 0.065(7) 0.035(6) 0.009(6) -0.002(4) 0.001(6)
N12 0.027(7) 0.057(9) 0.046(8) 0.000 0.000 -0.024(9)
N21 0.074(9) 0.096(10) 0.056(7) 0.013(8) 0.026(6) -0.010(9)
N22 0.021(7) 0.056(10) 0.083(10) 0.000 0.000 0.012(9)

loop_
_atom_type_symbol
_atom_type_description
_atom_type_scat_dispersion_real
_atom_type_scat_dispersion_imag
_atom_type_scat_source
C C 0.0033 0.0016 'International Tables Vol C Tables 4.2.6.8 and 6.1.1.4'
H H 0.0000 0.0000 'International Tables Vol C Tables 4.2.6.8 and 6.1.1.4'
N N 0.0061 0.0033 'International Tables Vol C Tables 4.2.6.8 and 6.1.1.4'
I I -0.4742 1.8119 'International Tables Vol C Tables 4.2.6.8 and 6.1.1.4'
Cs Cs -0.3680 2.1192 'International Tables Vol C Tables 4.2.6.8 and 6.1.1.4'
Pb Pb -3.3944 10.1111 'International Tables Vol C Tables 4.2.6.8 and 6.1.1.4'

loop_
_exptl_crystal_face_index_h
_exptl_crystal_face_index_k
_exptl_crystal_face_index_l
_exptl_crystal_face_perp_dist
0 3 -17 0.0331
-1 14 -11 0.1014
0 -2 17 0.0366
1 -17 -5 0.1820
-26 3 1 0.0150
26 -3 -1 0.0080

loop_
_geom_angle_atom_site_label_1
_geom_angle_atom_site_label_2
_geom_angle_atom_site_label_3
_geom_angle
_geom_angle_site_symmetry_1
_geom_angle_site_symmetry_3
_geom_angle_publ_flag
I1 Pb1 I2 179.393(19) . . ?
I1 Pb1 I3 89.17(3) . 3_545 ?
I1 Pb1 I3 90.94(3) . . ?
I3 Pb1 I2 89.20(2) . . ?
I3 Pb1 I2 90.69(3) 3_545 . ?
I3 Pb1 I3 179.739(12) . 3_545 ?
I4A Pb1 I1 88.55(3) . . ?
I4A Pb1 I2 90.87(3) . . ?
I4A Pb1 I3 92.91(3) . 3_545 ?
I4A Pb1 I3 87.33(3) . . ?
I4A Pb1 I5B 179.41(4) . . ?
I5B Pb1 I1 91.92(3) . . ?
I5B Pb1 I2 88.66(3) . . ?
I5B Pb1 I3 92.32(3) . . ?
I5B Pb1 I3 87.44(3) . 3_545 ?
Pb1 I3 Pb1 168.24(4) . 3 ?
Pb1 I4A Pb1 152.25(5) 6_556 . ?
Pb1 I5B Pb1 153.42(5) . 6 ?
N11 C1 N11 123.8(15) . 6_556 ?
N11 C1 N12 117.9(8) . . ?
N11 C1 N12 117.9(8) 6_556 . ?
C1 N11 H11A 120.0 . . ?
C1 N11 H11B 120.0 . . ?
H11A N11 H11B 120.0 . . ?
C1 N12 H12A 120.0 . . ?
C1 N12 H12B 120.0 . . ?
H12A N12 H12B 120.0 . . ?
N21 C2 N21 125.7(17) . 6 ?
N21 C2 N22 117.1(9) . . ?
N21 C2 N22 117.1(9) 6 . ?
C2 N21 H21A 120.0 . . ?
C2 N21 H21B 120.0 . . ?
H21A N21 H21B 120.0 . . ?
C2 N22 H22A 120.0 . . ?
C2 N22 H22B 120.0 . . ?
H22A N22 H22B 120.0 . . ?

loop_
_geom_bond_atom_site_label_1
_geom_bond_atom_site_label_2
_geom_bond_distance
_geom_bond_site_symmetry_2
_geom_bond_publ_flag
Pb1 I1 3.1832(8) . ?
Pb1 I2 3.2229(8) . ?
Pb1 I3 3.2032(11) . ?
Pb1 I3 3.2037(11) 3_545 ?
Pb1 I4A 3.1438(4) . ?
Pb1 I5B 3.1506(4) . ?
C1 N11 1.303(13) . ?
C1 N11 1.303(13) 6_556 ?
C1 N12 1.34(2) . ?
N11 H11A 0.8600 . ?
N11 H11B 0.8600 . ?
N12 H12A 0.8600 . ?
N12 H12B 0.8600 . ?
C2 N21 1.306(14) . ?
C2 N21 1.306(14) 6 ?
C2 N22 1.31(2) . ?
N21 H21A 0.8600 . ?
N21 H21B 0.8600 . ?
N22 H22A 0.8600 . ?
N22 H22B 0.8600 . ?

loop_
_exptl_oxdiff_crystal_face_indexfrac_h
_exptl_oxdiff_crystal_face_indexfrac_k
_exptl_oxdiff_crystal_face_indexfrac_l
_exptl_oxdiff_crystal_face_x
_exptl_oxdiff_crystal_face_y
_exptl_oxdiff_crystal_face_z
-0.0033 2.9998 -16.9807 0.2637 -0.9535 -0.1355
-1.0022 13.9854 -10.9898 0.2415 -0.8061 0.5527
0.0032 -2.0010 16.9806 -0.2609 0.9370 0.1885
0.9998 -16.9786 -4.9909 -0.0097 0.0049 -0.9890
-25.9679 2.9944 1.0005 0.9502 0.2644 0.2065
25.9679 -2.9944 -1.0005 -0.9502 -0.2644 -0.2065
